data_4071788
loop_
_publ_author_name
'Adams, Richard D.'
'Trufan, Eszter'

_publ_section_title
;
 Diruthenium&#x2212;Tin Complexes from the Reaction of Ph2SnH2with
 Ru(CO)5and Their Reactions with Bis(tri-tert-butylphosphine)platinum
;
_journal_issue 16
_journal_name_full Organometallics
_journal_page_first 4108
_journal_paper_doi 10.1021/om800385w
_journal_volume 27
_journal_year 2008
_chemical_formula_sum 'C31.25 H39.5 Cl0.5 O7 P Pt Ru2 Sn'
_chemical_formula_weight 1091.74
_chemical_name_systematic
; 
 ? 
;
_space_group_IT_number 14
_symmetry_cell_setting monoclinic
_symmetry_space_group_name_Hall '-P 2ybc'
_symmetry_space_group_name_H-M 'P 1 21/c 1'
_atom_sites_solution_hydrogens geom
_atom_sites_solution_primary direct
_atom_sites_solution_secondary difmap
_audit_creation_method SHELXL-97
_cell_angle_alpha 90.00
_cell_angle_beta 99.409(1)
_cell_angle_gamma 90.00
_cell_formula_units_Z 4
_cell_length_a 16.9915(5)
_cell_length_b 11.7343(3)
_cell_length_c 19.2385(6)
_cell_measurement_reflns_used 5903
_cell_measurement_temperature 294(2)
_cell_measurement_theta_max 24.83
_cell_measurement_theta_min 2.28
_cell_volume 3784.23(19)
_computing_cell_refinement 'SAINT+  V6.45 (Bruker, 2003)'
_computing_data_collection 'SMART V5.632 (Bruker, 2005)'
_computing_data_reduction 'SAINT+  V6.45'
_computing_molecular_graphics 'SHELXTL V6.1 (Sheldrick, 2000)'
_computing_publication_material 'SHELXTL V6.1'
_computing_structure_refinement 'SHELXL-97 (Sheldrick, 1997)'
_computing_structure_solution 'SHELXS-97 (Sheldrick, 1990)'
_diffrn_ambient_temperature 294(2)
_diffrn_measured_fraction_theta_full 1.000
_diffrn_measured_fraction_theta_max 1.000
_diffrn_measurement_device_type 'Bruker SMART APEX CCD diffractometer'
_diffrn_measurement_method 'omega scans'
_diffrn_radiation_monochromator graphite
_diffrn_radiation_source 'fine-focus sealed tube'
_diffrn_radiation_type MoK\a
_diffrn_radiation_wavelength 0.71073
_diffrn_reflns_av_R_equivalents 0.0489
_diffrn_reflns_av_sigmaI/netI 0.0412
_diffrn_reflns_limit_h_max 20
_diffrn_reflns_limit_h_min -20
_diffrn_reflns_limit_k_max 14
_diffrn_reflns_limit_k_min -14
_diffrn_reflns_limit_l_max 23
_diffrn_reflns_limit_l_min -23
_diffrn_reflns_number 33236
_diffrn_reflns_theta_full 26.02
_diffrn_reflns_theta_max 26.02
_diffrn_reflns_theta_min 1.21
_diffrn_standards_decay_% <1
_exptl_absorpt_coefficient_mu 5.238
_exptl_absorpt_correction_T_max 1.000
_exptl_absorpt_correction_T_min 0.744
_exptl_absorpt_correction_type multi-scan
_exptl_absorpt_process_details '(SADABS, Bruker, 1997)'
_exptl_crystal_colour orange
_exptl_crystal_density_diffrn 1.916
_exptl_crystal_density_method 'not measured'
_exptl_crystal_description block
_exptl_crystal_F_000 2090
_exptl_crystal_size_max 0.20
_exptl_crystal_size_mid 0.08
_exptl_crystal_size_min 0.03
_refine_diff_density_max 1.362
_refine_diff_density_min -0.636
_refine_diff_density_rms 0.240
_refine_ls_extinction_method none
_refine_ls_goodness_of_fit_ref 1.079
_refine_ls_hydrogen_treatment mixed
_refine_ls_matrix_type full
_refine_ls_number_parameters 418
_refine_ls_number_reflns 7462
_refine_ls_number_restraints 0
_refine_ls_restrained_S_all 1.079
_refine_ls_R_factor_all 0.0534
_refine_ls_R_factor_gt 0.0376
_refine_ls_shift/su_max 0.001
_refine_ls_shift/su_mean 0.000
_refine_ls_structure_factor_coef Fsqd
_refine_ls_weighting_details 'calc w=1/[\s^2^(Fo^2^)+(0.0485P)^2^+0.0000P] where P=(Fo^2^+2Fc^2^)/3'
_refine_ls_weighting_scheme calc
_refine_ls_wR_factor_gt 0.0877
_refine_ls_wR_factor_ref 0.1014
_reflns_number_gt 6013
_reflns_number_total 7462
_reflns_threshold_expression >2sigma(I)
_cod_data_source_file om800385w-file003.cif
_cod_data_source_block etruh2ss
_cod_depositor_comments
;
The following automatic conversions were performed:

'_symmetry_cell_setting' value 'Monoclinic' changed to 'monoclinic'
according to /home/saulius/struct/CIF-dictionaries/cif_core.dic
dictionary named 'cif_core.dic' version 2.4.1 from
2010-06-29.

'_exptl_absorpt_correction_type' value 'Multi-scan'
changed to 'multi-scan' according to
/home/saulius/struct/CIF-dictionaries/cif_core.dic dictionary named
'cif_core.dic' version 2.4.1 from 2010-06-29.

Automatic conversion script
Id: cif_fix_values 1715 2011-07-08 13:25:40Z adriana 
;
_cod_original_sg_symbol_H-M P2(1)/c
_cod_original_formula_sum 'C31.25 H39.50 Cl0.50 O7 P Pt Ru2 Sn'
_cod_database_code 4071788

loop_
_symmetry_equiv_pos_as_xyz
'x, y, z'
'-x, y+1/2, -z+1/2'
'-x, -y, -z'
'x, -y-1/2, z-1/2'

loop_
_atom_site_label
_atom_site_type_symbol
_atom_site_fract_x
_atom_site_fract_y
_atom_site_fract_z
_atom_site_U_iso_or_equiv
_atom_site_adp_type
_atom_site_occupancy
_atom_site_symmetry_multiplicity
_atom_site_calc_flag
_atom_site_refinement_flags
Pt1 Pt 0.277284(16) 0.70932(2) 0.413178(14) 0.04229(9) Uani 1 1 d .
Sn1 Sn 0.26077(3) 0.51947(4) 0.28590(3) 0.04770(14) Uani 1 1 d .
Ru1 Ru 0.39005(4) 0.64830(5) 0.31846(3) 0.04822(16) Uani 1 1 d .
Ru2 Ru 0.33058(4) 0.48769(5) 0.41797(3) 0.04909(16) Uani 1 1 d .
P1 P 0.23996(11) 0.90386(14) 0.42010(9) 0.0414(4) Uani 1 1 d .
O10 O 0.2127(5) 0.6073(5) 0.5337(4) 0.094(2) Uani 1 1 d .
O11 O 0.5279(5) 0.7856(7) 0.4011(5) 0.126(3) Uani 1 1 d .
O12 O 0.3586(5) 0.7857(6) 0.1829(4) 0.105(3) Uani 1 1 d .
O13 O 0.4914(5) 0.4806(6) 0.2529(5) 0.111(3) Uani 1 1 d .
O21 O 0.4162(5) 0.5120(7) 0.5702(4) 0.111(3) Uani 1 1 d .
O22 O 0.1831(4) 0.3552(6) 0.4366(4) 0.096(2) Uani 1 1 d .
O23 O 0.4257(5) 0.2798(5) 0.3894(4) 0.102(2) Uani 1 1 d .
C10 C 0.2369(5) 0.6399(6) 0.4855(4) 0.062(2) Uani 1 1 d .
C11 C 0.4775(5) 0.7349(8) 0.3717(6) 0.077(3) Uani 1 1 d .
C12 C 0.3689(6) 0.7327(8) 0.2341(5) 0.070(2) Uani 1 1 d .
C13 C 0.4528(5) 0.5435(7) 0.2781(5) 0.070(2) Uani 1 1 d .
C21 C 0.3855(6) 0.5066(7) 0.5137(5) 0.070(2) Uani 1 1 d .
C22 C 0.2377(6) 0.4070(7) 0.4286(5) 0.065(2) Uani 1 1 d .
C23 C 0.3877(5) 0.3551(7) 0.3996(5) 0.069(2) Uani 1 1 d .
C31 C 0.2508(5) 0.3760(6) 0.2139(4) 0.056(2) Uani 1 1 d .
C32 C 0.3148(6) 0.3044(7) 0.2097(4) 0.066(2) Uani 1 1 d .
H32 H 0.3647 0.3197 0.2357 0.079 Uiso 1 1 calc R
C33 C 0.3029(8) 0.2072(7) 0.1650(5) 0.084(3) Uani 1 1 d .
H33 H 0.3456 0.1587 0.1622 0.101 Uiso 1 1 calc R
C34 C 0.2306(8) 0.1841(8) 0.1264(5) 0.087(3) Uani 1 1 d .
H34 H 0.2232 0.1202 0.0975 0.105 Uiso 1 1 calc R
C35 C 0.1696(7) 0.2556(9) 0.1309(5) 0.090(3) Uani 1 1 d .
H35 H 0.1201 0.2402 0.1040 0.108 Uiso 1 1 calc R
C36 C 0.1776(6) 0.3508(7) 0.1737(4) 0.065(2) Uani 1 1 d .
H36 H 0.1339 0.3978 0.1756 0.078 Uiso 1 1 calc R
C37 C 0.1453(5) 0.5988(7) 0.2570(5) 0.060(2) Uani 1 1 d .
C38 C 0.0841(6) 0.5806(9) 0.2954(6) 0.094(3) Uani 1 1 d .
H38 H 0.0920 0.5325 0.3343 0.113 Uiso 1 1 calc R
C39 C 0.0100(7) 0.6353(13) 0.2753(9) 0.126(5) Uani 1 1 d .
H39 H -0.0312 0.6229 0.3008 0.151 Uiso 1 1 calc R
C40 C -0.0008(9) 0.7055(13) 0.2192(10) 0.135(7) Uani 1 1 d .
H40 H -0.0494 0.7428 0.2068 0.162 Uiso 1 1 calc R
C41 C 0.0587(10) 0.7225(11) 0.1802(8) 0.130(5) Uani 1 1 d .
H41 H 0.0503 0.7702 0.1411 0.156 Uiso 1 1 calc R
C42 C 0.1309(7) 0.6688(9) 0.1993(6) 0.094(3) Uani 1 1 d .
H42 H 0.1709 0.6802 0.1724 0.113 Uiso 1 1 calc R
C43 C 0.2576(5) 0.9923(6) 0.3407(4) 0.057(2) Uani 1 1 d .
C44 C 0.2226(6) 0.9289(8) 0.2726(4) 0.077(3) Uani 1 1 d .
H44A H 0.2407 0.9645 0.2332 0.115 Uiso 1 1 calc R
H44B H 0.1654 0.9319 0.2662 0.115 Uiso 1 1 calc R
H44C H 0.2397 0.8509 0.2759 0.115 Uiso 1 1 calc R
C45 C 0.3464(6) 1.0039(7) 0.3413(6) 0.083(3) Uani 1 1 d .
H45A H 0.3700 0.9295 0.3416 0.124 Uiso 1 1 calc R
H45B H 0.3701 1.0449 0.3827 0.124 Uiso 1 1 calc R
H45C H 0.3555 1.0446 0.3001 0.124 Uiso 1 1 calc R
C46 C 0.2206(6) 1.1130(6) 0.3370(5) 0.072(2) Uani 1 1 d .
H46A H 0.2441 1.1561 0.3775 0.108 Uiso 1 1 calc R
H46B H 0.1641 1.1071 0.3361 0.108 Uiso 1 1 calc R
H46C H 0.2306 1.1506 0.2950 0.108 Uiso 1 1 calc R
C47 C 0.3062(5) 0.9629(7) 0.5017(4) 0.061(2) Uani 1 1 d .
C48 C 0.3904(5) 0.9155(9) 0.5052(5) 0.089(3) Uani 1 1 d .
H48A H 0.4127 0.9424 0.4654 0.133 Uiso 1 1 calc R
H48B H 0.3885 0.8338 0.5045 0.133 Uiso 1 1 calc R
H48C H 0.4232 0.9407 0.5479 0.133 Uiso 1 1 calc R
C49 C 0.2749(7) 0.9163(8) 0.5670(4) 0.088(3) Uani 1 1 d .
H49A H 0.2736 0.8345 0.5651 0.132 Uiso 1 1 calc R
H49B H 0.2221 0.9448 0.5675 0.132 Uiso 1 1 calc R
H49C H 0.3095 0.9404 0.6089 0.132 Uiso 1 1 calc R
C50 C 0.3098(6) 1.0934(7) 0.5071(5) 0.081(3) Uani 1 1 d .
H50A H 0.3425 1.1150 0.5505 0.121 Uiso 1 1 calc R
H50B H 0.2569 1.1230 0.5058 0.121 Uiso 1 1 calc R
H50C H 0.3322 1.1237 0.4682 0.121 Uiso 1 1 calc R
C51 C 0.1310(5) 0.9234(6) 0.4312(4) 0.058(2) Uani 1 1 d .
C52 C 0.1105(5) 1.0381(7) 0.4617(5) 0.079(3) Uani 1 1 d .
H52A H 0.0536 1.0472 0.4551 0.118 Uiso 1 1 calc R
H52B H 0.1334 1.0987 0.4381 0.118 Uiso 1 1 calc R
H52C H 0.1316 1.0405 0.5111 0.118 Uiso 1 1 calc R
C53 C 0.1054(6) 0.8304(8) 0.4780(6) 0.084(3) Uani 1 1 d .
H53A H 0.1397 0.8314 0.5229 0.126 Uiso 1 1 calc R
H53B H 0.1091 0.7575 0.4560 0.126 Uiso 1 1 calc R
H53C H 0.0514 0.8435 0.4845 0.126 Uiso 1 1 calc R
C54 C 0.0774(5) 0.9075(8) 0.3594(5) 0.089(3) Uani 1 1 d .
H54A H 0.0924 0.8391 0.3376 0.133 Uiso 1 1 calc R
H54B H 0.0836 0.9716 0.3298 0.133 Uiso 1 1 calc R
H54C H 0.0228 0.9020 0.3660 0.133 Uiso 1 1 calc R
C1S C 1.0210(17) 0.416(2) 0.4810(14) 0.046(6) Uiso 0.25 1 d P
H1S1 H 1.0724 0.4035 0.4664 0.055 Uiso 0.25 1 calc PR
H1S2 H 0.9944 0.3433 0.4842 0.055 Uiso 0.25 1 calc PR
Cl1S Cl 0.9702(7) 0.4988(10) 0.4339(7) 0.220(6) Uani 0.50 1 d P
H1 H 0.315(3) 0.758(4) 0.363(3) 0.025(14) Uiso 1 1 d .
H2 H 0.406(4) 0.563(6) 0.408(4) 0.07(2) Uiso 1 1 d .

loop_
_atom_site_aniso_label
_atom_site_aniso_U_11
_atom_site_aniso_U_22
_atom_site_aniso_U_33
_atom_site_aniso_U_23
_atom_site_aniso_U_13
_atom_site_aniso_U_12
Pt1 0.04843(17) 0.03375(14) 0.04448(16) -0.00171(11) 0.00696(12) 0.00105(11)
Sn1 0.0518(3) 0.0422(3) 0.0491(3) -0.0065(2) 0.0079(2) -0.0043(2)
Ru1 0.0480(3) 0.0426(3) 0.0560(4) -0.0073(3) 0.0140(3) -0.0043(2)
Ru2 0.0595(4) 0.0352(3) 0.0518(4) 0.0011(2) 0.0065(3) 0.0051(2)
P1 0.0481(10) 0.0325(9) 0.0433(10) -0.0036(7) 0.0068(8) -0.0008(7)
O10 0.144(7) 0.064(4) 0.089(5) 0.026(3) 0.064(5) 0.019(4)
O11 0.070(5) 0.133(7) 0.174(9) -0.067(6) 0.013(5) -0.033(5)
O12 0.153(7) 0.103(6) 0.063(5) 0.012(4) 0.034(5) -0.008(5)
O13 0.101(6) 0.089(5) 0.159(8) -0.031(5) 0.068(6) 0.009(4)
O21 0.107(6) 0.141(7) 0.072(5) -0.004(5) -0.022(4) 0.034(5)
O22 0.097(5) 0.071(4) 0.129(6) -0.002(4) 0.047(5) -0.017(4)
O23 0.114(6) 0.053(4) 0.146(7) -0.005(4) 0.041(5) 0.025(4)
C10 0.081(6) 0.042(4) 0.066(5) 0.011(4) 0.028(5) 0.009(4)
C11 0.049(5) 0.083(6) 0.100(7) -0.027(6) 0.016(5) -0.009(5)
C12 0.087(7) 0.063(5) 0.064(6) -0.010(5) 0.025(5) -0.013(5)
C13 0.062(5) 0.061(5) 0.095(7) -0.021(5) 0.032(5) -0.002(4)
C21 0.075(6) 0.067(6) 0.066(6) 0.008(4) 0.003(5) 0.020(4)
C22 0.083(6) 0.046(5) 0.070(6) 0.000(4) 0.025(5) 0.001(4)
C23 0.073(6) 0.050(5) 0.084(6) 0.000(4) 0.014(5) 0.002(4)
C31 0.079(6) 0.048(4) 0.046(4) -0.008(3) 0.020(4) -0.013(4)
C32 0.083(6) 0.056(5) 0.064(5) -0.004(4) 0.028(5) -0.005(4)
C33 0.138(10) 0.044(5) 0.085(7) -0.006(5) 0.060(7) -0.002(5)
C34 0.139(11) 0.058(6) 0.067(7) -0.020(5) 0.024(7) -0.035(6)
C35 0.120(10) 0.070(6) 0.074(7) -0.016(5) -0.001(6) -0.026(6)
C36 0.079(6) 0.054(5) 0.061(5) -0.011(4) 0.008(4) -0.011(4)
C37 0.053(5) 0.057(5) 0.066(5) -0.025(4) 0.000(4) -0.001(4)
C38 0.066(7) 0.096(8) 0.121(9) -0.038(7) 0.013(6) -0.012(6)
C39 0.061(8) 0.138(13) 0.174(15) -0.072(11) 0.005(9) -0.009(8)
C40 0.079(9) 0.114(12) 0.190(19) -0.083(12) -0.041(11) 0.019(9)
C41 0.135(13) 0.111(10) 0.121(12) -0.021(8) -0.051(10) 0.033(10)
C42 0.098(8) 0.090(7) 0.084(8) -0.010(6) -0.019(6) 0.032(6)
C43 0.072(5) 0.045(4) 0.058(5) 0.005(4) 0.022(4) 0.003(4)
C44 0.109(8) 0.065(6) 0.055(5) 0.004(4) 0.010(5) 0.009(5)
C45 0.094(8) 0.055(5) 0.111(8) 0.018(5) 0.052(6) 0.000(5)
C46 0.094(7) 0.041(4) 0.085(6) 0.014(4) 0.025(5) 0.003(4)
C47 0.071(6) 0.052(5) 0.056(5) -0.018(4) -0.001(4) -0.003(4)
C48 0.060(6) 0.101(8) 0.095(8) -0.023(6) -0.018(5) 0.001(5)
C49 0.133(9) 0.076(7) 0.052(6) -0.007(5) 0.006(6) 0.007(6)
C50 0.099(7) 0.056(5) 0.084(7) -0.026(5) 0.002(5) -0.012(5)
C51 0.054(5) 0.048(4) 0.075(6) 0.003(4) 0.018(4) 0.003(3)
C52 0.067(6) 0.060(5) 0.118(8) -0.008(5) 0.040(6) 0.019(4)
C53 0.067(6) 0.069(6) 0.126(9) 0.013(6) 0.044(6) 0.000(5)
C54 0.064(6) 0.071(6) 0.120(9) 0.011(6) -0.018(6) 0.001(5)
Cl1S 0.203(12) 0.227(12) 0.249(13) 0.077(10) 0.096(10) 0.054(9)

loop_
_atom_type_symbol
_atom_type_description
_atom_type_scat_dispersion_real
_atom_type_scat_dispersion_imag
_atom_type_scat_source
C C 0.0033 0.0016 'International Tables Vol C Tables 4.2.6.8 and 6.1.1.4'
H H 0.0000 0.0000 'International Tables Vol C Tables 4.2.6.8 and 6.1.1.4'
O O 0.0106 0.0060 'International Tables Vol C Tables 4.2.6.8 and 6.1.1.4'
P P 0.1023 0.0942 'International Tables Vol C Tables 4.2.6.8 and 6.1.1.4'
Ru Ru -1.2594 0.8363 'International Tables Vol C Tables 4.2.6.8 and 6.1.1.4'
Sn Sn -0.6537 1.4246 'International Tables Vol C Tables 4.2.6.8 and 6.1.1.4'
Pt Pt -1.7033 8.3905 'International Tables Vol C Tables 4.2.6.8 and 6.1.1.4'
Cl Cl 0.1484 0.1585 'International Tables Vol C Tables 4.2.6.8 and 6.1.1.4'

loop_
_geom_angle_atom_site_label_1
_geom_angle_atom_site_label_2
_geom_angle_atom_site_label_3
_geom_angle
_geom_angle_site_symmetry_1
_geom_angle_site_symmetry_3
C10 Pt1 P1 104.3(2) . .
C10 Pt1 Ru2 73.6(2) . .
P1 Pt1 Ru2 174.18(5) . .
C10 Pt1 Ru1 136.3(2) . .
P1 Pt1 Ru1 118.36(5) . .
Ru2 Pt1 Ru1 63.009(18) . .
C10 Pt1 H1 174(2) . .
P1 Pt1 H1 78(2) . .
Ru2 Pt1 H1 103(2) . .
Ru1 Pt1 H1 40(2) . .
C37 Sn1 C31 101.3(3) . .
C37 Sn1 Ru2 123.6(2) . .
C31 Sn1 Ru2 118.6(2) . .
C37 Sn1 Ru1 119.8(2) . .
C31 Sn1 Ru1 124.6(2) . .
Ru2 Sn1 Ru1 68.31(2) . .
C13 Ru1 C12 91.7(4) . .
C13 Ru1 C11 97.1(4) . .
C12 Ru1 C11 101.6(4) . .
C13 Ru1 H1 176.6(15) . .
C12 Ru1 H1 89.0(15) . .
C11 Ru1 H1 86.0(15) . .
C13 Ru1 Sn1 91.9(3) . .
C12 Ru1 Sn1 93.5(3) . .
C11 Ru1 Sn1 162.1(3) . .
H1 Ru1 Sn1 84.7(15) . .
C13 Ru1 Pt1 152.6(3) . .
C12 Ru1 Pt1 110.7(3) . .
C11 Ru1 Pt1 93.8(3) . .
H1 Ru1 Pt1 25.1(14) . .
Sn1 Ru1 Pt1 71.769(18) . .
C13 Ru1 Ru2 97.3(3) . .
C12 Ru1 Ru2 148.1(3) . .
C11 Ru1 Ru2 107.6(3) . .
H1 Ru1 Ru2 80.4(14) . .
Sn1 Ru1 Ru2 55.73(2) . .
Pt1 Ru1 Ru2 55.377(16) . .
C13 Ru1 H1 176.6(15) . .
C12 Ru1 H1 89.0(15) . .
C11 Ru1 H1 86.0(15) . .
H1 Ru1 H1 0(3) . .
Sn1 Ru1 H1 84.7(15) . .
Pt1 Ru1 H1 25.1(14) . .
Ru2 Ru1 H1 80.4(14) . .
C13 Ru1 H2 91(2) . .
C12 Ru1 H2 177(2) . .
C11 Ru1 H2 80(2) . .
H1 Ru1 H2 88(2) . .
Sn1 Ru1 H2 85(2) . .
Pt1 Ru1 H2 66(2) . .
Ru2 Ru1 H2 30(2) . .
H1 Ru1 H2 88(2) . .
C22 Ru2 C23 94.1(4) . .
C22 Ru2 C21 103.7(4) . .
C23 Ru2 C21 95.1(4) . .
C22 Ru2 Sn1 85.6(3) . .
C23 Ru2 Sn1 95.7(3) . .
C21 Ru2 Sn1 165.2(3) . .
C22 Ru2 Pt1 101.7(2) . .
C23 Ru2 Pt1 160.9(3) . .
C21 Ru2 Pt1 91.6(2) . .
Sn1 Ru2 Pt1 75.012(19) . .
C22 Ru2 Ru1 140.1(3) . .
C23 Ru2 Ru1 99.3(3) . .
C21 Ru2 Ru1 112.2(3) . .
Sn1 Ru2 Ru1 55.95(2) . .
Pt1 Ru2 Ru1 61.614(17) . .
C22 Ru2 H2 177(3) . .
C23 Ru2 H2 89(3) . .
C21 Ru2 H2 77(3) . .
Sn1 Ru2 H2 93(3) . .
Pt1 Ru2 H2 75(3) . .
Ru1 Ru2 H2 38(3) . .
C47 P1 C43 108.2(4) . .
C47 P1 C51 108.5(4) . .
C43 P1 C51 107.8(4) . .
C47 P1 Pt1 105.5(3) . .
C43 P1 Pt1 113.5(2) . .
C51 P1 Pt1 113.1(2) . .
O10 C10 Pt1 173.1(7) . .
O11 C11 Ru1 178.7(11) . .
O12 C12 Ru1 177.6(9) . .
O13 C13 Ru1 179.1(9) . .
O21 C21 Ru2 176.4(9) . .
O22 C22 Ru2 177.4(9) . .
O23 C23 Ru2 176.0(8) . .
C36 C31 C32 118.7(7) . .
C36 C31 Sn1 119.4(6) . .
C32 C31 Sn1 121.8(6) . .
C31 C32 C33 119.1(9) . .
C31 C32 H32 120.5 . .
C33 C32 H32 120.5 . .
C34 C33 C32 121.2(10) . .
C34 C33 H33 119.4 . .
C32 C33 H33 119.4 . .
C35 C34 C33 118.6(9) . .
C35 C34 H34 120.7 . .
C33 C34 H34 120.7 . .
C34 C35 C36 122.7(10) . .
C34 C35 H35 118.7 . .
C36 C35 H35 118.7 . .
C35 C36 C31 119.8(9) . .
C35 C36 H36 120.1 . .
C31 C36 H36 120.1 . .
C42 C37 C38 118.2(9) . .
C42 C37 Sn1 120.1(7) . .
C38 C37 Sn1 121.7(8) . .
C37 C38 C39 119.9(13) . .
C37 C38 H38 120.1 . .
C39 C38 H38 120.1 . .
C40 C39 C38 119.8(15) . .
C40 C39 H39 120.1 . .
C38 C39 H39 120.1 . .
C39 C40 C41 120.8(15) . .
C39 C40 H40 119.6 . .
C41 C40 H40 119.6 . .
C40 C41 C42 119.6(15) . .
C40 C41 H41 120.2 . .
C42 C41 H41 120.2 . .
C37 C42 C41 121.7(13) . .
C37 C42 H42 119.2 . .
C41 C42 H42 119.2 . .
C45 C43 C44 107.2(7) . .
C45 C43 C46 108.4(7) . .
C44 C43 C46 107.7(7) . .
C45 C43 P1 109.2(6) . .
C44 C43 P1 109.2(5) . .
C46 C43 P1 114.8(6) . .
C43 C44 H44A 109.5 . .
C43 C44 H44B 109.5 . .
H44A C44 H44B 109.5 . .
C43 C44 H44C 109.5 . .
H44A C44 H44C 109.5 . .
H44B C44 H44C 109.5 . .
C43 C45 H45A 109.5 . .
C43 C45 H45B 109.5 . .
H45A C45 H45B 109.5 . .
C43 C45 H45C 109.5 . .
H45A C45 H45C 109.5 . .
H45B C45 H45C 109.5 . .
C43 C46 H46A 109.5 . .
C43 C46 H46B 109.5 . .
H46A C46 H46B 109.5 . .
C43 C46 H46C 109.5 . .
H46A C46 H46C 109.5 . .
H46B C46 H46C 109.5 . .
C48 C47 C50 109.5(7) . .
C48 C47 C49 106.3(8) . .
C50 C47 C49 108.3(7) . .
C48 C47 P1 109.1(5) . .
C50 C47 P1 115.4(6) . .
C49 C47 P1 107.8(6) . .
C47 C48 H48A 109.5 . .
C47 C48 H48B 109.5 . .
H48A C48 H48B 109.5 . .
C47 C48 H48C 109.5 . .
H48A C48 H48C 109.5 . .
H48B C48 H48C 109.5 . .
C47 C49 H49A 109.5 . .
C47 C49 H49B 109.5 . .
H49A C49 H49B 109.5 . .
C47 C49 H49C 109.5 . .
H49A C49 H49C 109.5 . .
H49B C49 H49C 109.5 . .
C47 C50 H50A 109.5 . .
C47 C50 H50B 109.5 . .
H50A C50 H50B 109.5 . .
C47 C50 H50C 109.5 . .
H50A C50 H50C 109.5 . .
H50B C50 H50C 109.5 . .
C53 C51 C52 107.4(7) . .
C53 C51 C54 105.1(7) . .
C52 C51 C54 108.2(7) . .
C53 C51 P1 110.8(6) . .
C52 C51 P1 115.7(6) . .
C54 C51 P1 109.1(6) . .
C51 C52 H52A 109.5 . .
C51 C52 H52B 109.5 . .
H52A C52 H52B 109.5 . .
C51 C52 H52C 109.5 . .
H52A C52 H52C 109.5 . .
H52B C52 H52C 109.5 . .
C51 C53 H53A 109.5 . .
C51 C53 H53B 109.5 . .
H53A C53 H53B 109.5 . .
C51 C53 H53C 109.5 . .
H53A C53 H53C 109.5 . .
H53B C53 H53C 109.5 . .
C51 C54 H54A 109.5 . .
C51 C54 H54B 109.5 . .
H54A C54 H54B 109.5 . .
C51 C54 H54C 109.5 . .
H54A C54 H54C 109.5 . .
H54B C54 H54C 109.5 . .
Cl1S C1S Cl1S 97.6(16) . 3_766
Cl1S C1S H1S1 112.2 . .
Cl1S C1S H1S1 112.2 3_766 .
Cl1S C1S H1S2 112.2 . .
Cl1S C1S H1S2 112.2 3_766 .
H1S1 C1S H1S2 109.8 . .
C1S Cl1S C1S 82.4(16) . 3_766

loop_
_geom_bond_atom_site_label_1
_geom_bond_atom_site_label_2
_geom_bond_distance
_geom_bond_site_symmetry_2
Pt1 C10 1.839(8) .
Pt1 P1 2.3788(17) .
Pt1 Ru2 2.7504(6) .
Pt1 Ru1 2.9404(6) .
Pt1 H1 1.37(5) .
Sn1 C37 2.161(8) .
Sn1 C31 2.170(7) .
Sn1 Ru2 2.6488(8) .
Sn1 Ru1 2.6557(8) .
Ru1 C13 1.877(8) .
Ru1 C12 1.884(10) .
Ru1 C11 1.948(10) .
Ru1 H1 2.09(5) .
Ru1 Ru2 2.9782(8) .
Ru1 H1 2.09(5) .
Ru1 H2 1.97(7) .
Ru2 C22 1.881(10) .
Ru2 C23 1.897(9) .
Ru2 C21 1.936(10) .
Ru2 H2 1.60(7) .
P1 C47 1.907(8) .
P1 C43 1.910(8) .
P1 C51 1.912(8) .
O10 C10 1.140(9) .
O11 C11 1.117(10) .
O12 C12 1.154(10) .
O13 C13 1.146(9) .
O21 C21 1.128(10) .
O22 C22 1.140(10) .
O23 C23 1.130(9) .
C31 C36 1.385(11) .
C31 C32 1.387(11) .
C32 C33 1.422(12) .
C32 H32 0.9300 .
C33 C34 1.355(15) .
C33 H33 0.9300 .
C34 C35 1.347(15) .
C34 H34 0.9300 .
C35 C36 1.382(12) .
C35 H35 0.9300 .
C36 H36 0.9300 .
C37 C42 1.369(13) .
C37 C38 1.387(13) .
C38 C39 1.409(16) .
C38 H38 0.9300 .
C39 C40 1.35(2) .
C39 H39 0.9300 .
C40 C41 1.37(2) .
C40 H40 0.9300 .
C41 C42 1.375(16) .
C41 H41 0.9300 .
C42 H42 0.9300 .
C43 C45 1.514(12) .
C43 C44 1.540(12) .
C43 C46 1.546(10) .
C44 H44A 0.9600 .
C44 H44B 0.9600 .
C44 H44C 0.9600 .
C45 H45A 0.9600 .
C45 H45B 0.9600 .
C45 H45C 0.9600 .
C46 H46A 0.9600 .
C46 H46B 0.9600 .
C46 H46C 0.9600 .
C47 C48 1.526(12) .
C47 C50 1.534(11) .
C47 C49 1.542(12) .
C48 H48A 0.9600 .
C48 H48B 0.9600 .
C48 H48C 0.9600 .
C49 H49A 0.9600 .
C49 H49B 0.9600 .
C49 H49C 0.9600 .
C50 H50A 0.9600 .
C50 H50B 0.9600 .
C50 H50C 0.9600 .
C51 C53 1.522(11) .
C51 C52 1.532(10) .
C51 C54 1.536(12) .
C52 H52A 0.9600 .
C52 H52B 0.9600 .
C52 H52C 0.9600 .
C53 H53A 0.9600 .
C53 H53B 0.9600 .
C53 H53C 0.9600 .
C54 H54A 0.9600 .
C54 H54B 0.9600 .
C54 H54C 0.9600 .
C1S Cl1S 1.50(3) .
C1S Cl1S 1.90(3) 3_766
C1S H1S1 0.9700 .
C1S H1S2 0.9700 .
Cl1S C1S 1.90(3) 3_766
